data_4125775
loop_
_publ_author_name
'Lo, Julian C.'
'Kim, Dongyoung'
'Pan, Chung-Mao'
'Edwards, Jacob T.'
'Yabe, Yuki'
'Gui, Jinghan'
'Qin, Tian'
'Guti\'errez, Sara'
'Giacoboni, Jessica'
'Smith, Myles W.'
'Holland, Patrick L.'
'Baran, Phil S.'

_publ_section_title
;
 Fe-Catalyzed C-C Bond Construction from Olefins via Radicals.
;
_journal_issue 6
_journal_name_full 'Journal of the American Chemical Society'
_journal_page_first 2484
_journal_page_last 2503
_journal_paper_doi 10.1021/jacs.6b13155
_journal_volume 139
_journal_year 2017
_chemical_formula_moiety 'C14 H26 Fe O6'
_chemical_formula_sum 'C14 H26 Fe O6'
_chemical_formula_weight 346.20
_space_group_crystal_system triclinic
_space_group_IT_number 2
_space_group_name_Hall '-P 1'
_space_group_name_H-M_alt 'P -1'
_symmetry_space_group_name_Hall '-P 1'
_symmetry_space_group_name_H-M 'P -1'
_atom_sites_solution_hydrogens mixed
_atom_sites_solution_primary SHELXT
_atom_sites_solution_secondary difmap
_audit_creation_method SHELXL-2014/7
_cell_angle_alpha 75.803(7)
_cell_angle_beta 82.097(7)
_cell_angle_gamma 76.752(7)
_cell_formula_units_Z 1
_cell_length_a 5.2765(5)
_cell_length_b 8.7572(7)
_cell_length_c 9.3297(8)
_cell_measurement_reflns_used 4192
_cell_measurement_temperature 93(2)
_cell_measurement_theta_max 26.3220
_cell_measurement_theta_min 2.5100
_cell_volume 405.30(6)
_computing_cell_refinement 'CrysAlisPro 1.171.39.9d (Rigaku OD, 2015)'
_computing_data_collection 'CrysAlisPro 1.171.39.9d (Rigaku OD, 2015)'
_computing_data_reduction 'CrysAlisPro 1.171.39.9d (Rigaku OD, 2015)'
_computing_molecular_graphics
;
Dolomanov, O.V.; Bourhis, L.J.; Gildea, R.J.; Howard, J.A.K.; Puschmann, H., 
OLEX2: A complete structure solution, refinement and analysis program
(2009). J. Appl. Cryst., 42, 339-341.
;
_computing_publication_material 'CIFTAB-2013/2 (Sheldrick, 2014)'
_computing_structure_refinement 'SHELXL-2014/7 (Sheldrick, 2014)'
_computing_structure_solution 'SHELXT-2014/5 (Sheldrick, 2014)'
_diffrn_ambient_temperature 93(2)
_diffrn_detector_area_resol_mean 6.8
_diffrn_measured_fraction_theta_full 0.999
_diffrn_measured_fraction_theta_max 0.998
_diffrn_measurement_device_type 'Rigaku Mercury275R CCD'
_diffrn_measurement_method \w
_diffrn_radiation_type MoK\a
_diffrn_radiation_wavelength 0.71073
_diffrn_reflns_av_R_equivalents 0.0354
_diffrn_reflns_av_unetI/netI 0.0288
_diffrn_reflns_Laue_measured_fraction_full 0.999
_diffrn_reflns_Laue_measured_fraction_max 0.998
_diffrn_reflns_limit_h_max 6
_diffrn_reflns_limit_h_min -6
_diffrn_reflns_limit_k_max 10
_diffrn_reflns_limit_k_min -10
_diffrn_reflns_limit_l_max 11
_diffrn_reflns_limit_l_min -11
_diffrn_reflns_number 6541
_diffrn_reflns_point_group_measured_fraction_full 0.999
_diffrn_reflns_point_group_measured_fraction_max 0.998
_diffrn_reflns_theta_full 25.242
_diffrn_reflns_theta_max 26.446
_diffrn_reflns_theta_min 2.450
_diffrn_source 'fine-focus sealed X-ray tube'
_exptl_absorpt_coefficient_mu 0.953
_exptl_absorpt_correction_T_max 1.00000
_exptl_absorpt_correction_T_min 0.96624
_exptl_absorpt_correction_type multi-scan
_exptl_absorpt_process_details
; 
CrysAlisPro 1.171.39.9d (Rigaku Oxford Diffraction, 2015) 
Empirical absorption correction using spherical harmonics, 
 implemented in SCALE3 ABSPACK scaling algorithm. 
;
_exptl_crystal_colour Black
_exptl_crystal_density_diffrn 1.418
_exptl_crystal_density_method 'not measured'
_exptl_crystal_description Block
_exptl_crystal_F_000 184
_exptl_crystal_size_max 0.500
_exptl_crystal_size_mid 0.200
_exptl_crystal_size_min 0.020
_refine_diff_density_max 0.355
_refine_diff_density_min -0.377
_refine_diff_density_rms 0.086
_refine_ls_extinction_method none
_refine_ls_goodness_of_fit_ref 1.101
_refine_ls_hydrogen_treatment mixed
_refine_ls_matrix_type full
_refine_ls_number_parameters 104
_refine_ls_number_reflns 1670
_refine_ls_number_restraints 1
_refine_ls_restrained_S_all 1.104
_refine_ls_R_factor_all 0.0312
_refine_ls_R_factor_gt 0.0286
_refine_ls_shift/su_max 0.000
_refine_ls_shift/su_mean 0.000
_refine_ls_structure_factor_coef Fsqd
_refine_ls_weighting_details 'w=1/[\s^2^(Fo^2^)+(0.0213P)^2^+0.2679P] where P=(Fo^2^+2Fc^2^)/3'
_refine_ls_weighting_scheme calc
_refine_ls_wR_factor_gt 0.0630
_refine_ls_wR_factor_ref 0.0643
_reflns_Friedel_coverage 0.000
_reflns_number_gt 1565
_reflns_number_total 1670
_reflns_threshold_expression 'I > 2\s(I)'
_cod_data_source_file ja6b13155_si_002.cif
_cod_data_source_block mini-16080
_cod_database_code 4125775
_shelx_shelxl_version_number 2014/7
_shelx_space_group_comment
; 
The symmetry employed for this shelxl refinement is uniquely defined 
by the following loop, which should always be used as a source of 
symmetry information in preference to the above space-group names. 
They are only intended as comments. 
;
_shelx_estimated_absorpt_t_min 0.647
_shelx_estimated_absorpt_t_max 0.981

loop_
_space_group_symop_operation_xyz
'x, y, z'
'-x, -y, -z'

loop_
_atom_site_label
_atom_site_type_symbol
_atom_site_fract_x
_atom_site_fract_y
_atom_site_fract_z
_atom_site_U_iso_or_equiv
_atom_site_adp_type
_atom_site_occupancy
_atom_site_site_symmetry_order
_atom_site_calc_flag
_atom_site_refinement_flags_posn
_atom_site_refinement_flags_adp
_atom_site_refinement_flags_occupancy
Fe1 Fe 0.5000 0.5000 0.5000 0.01326(11) Uani 1 2 d S . P
O11 O 0.3156(2) 0.31069(13) 0.52999(12) 0.0146(2) Uani 1 1 d . . .
O21 O 0.6483(2) 0.39396(13) 0.69902(12) 0.0149(2) Uani 1 1 d . . .
C11 C 0.2117(3) 0.0532(2) 0.6144(2) 0.0193(4) Uani 1 1 d . . .
H11A H 0.0223 0.0888 0.6323 0.029 Uiso 1 1 calc R U .
H11B H 0.2711 -0.0465 0.6868 0.029 Uiso 1 1 calc R U .
H11C H 0.2533 0.0338 0.5139 0.029 Uiso 1 1 calc R U .
C21 C 0.3471(3) 0.18110(19) 0.62988(18) 0.0147(3) Uani 1 1 d . . .
C31 C 0.4928(3) 0.1521(2) 0.75063(18) 0.0159(3) Uani 1 1 d . . .
H31 H 0.5001 0.0511 0.8187 0.019 Uiso 1 1 calc R U .
C41 C 0.6299(3) 0.2583(2) 0.78082(18) 0.0145(3) Uani 1 1 d . . .
C51 C 0.7707(3) 0.2093(2) 0.91978(19) 0.0204(4) Uani 1 1 d . . .
H51A H 0.9586 0.2026 0.8932 0.031 Uiso 1 1 calc R U .
H51B H 0.7397 0.1041 0.9762 0.031 Uiso 1 1 calc R U .
H51C H 0.7056 0.2893 0.9805 0.031 Uiso 1 1 calc R U .
O10 O 0.8543(2) 0.36802(14) 0.39391(13) 0.0151(3) Uani 1 1 d D . .
H10 H 0.994(4) 0.355(3) 0.433(2) 0.034(6) Uiso 1 1 d D . .
C10 C 0.9086(3) 0.4114(2) 0.23652(18) 0.0179(4) Uani 1 1 d . . .
H10A H 0.9278 0.5250 0.2074 0.021 Uiso 1 1 calc R U .
H10B H 0.7593 0.4021 0.1878 0.021 Uiso 1 1 calc R U .
C20 C 1.1537(3) 0.3064(2) 0.1831(2) 0.0219(4) Uani 1 1 d . . .
H20A H 1.1823 0.3389 0.0749 0.033 Uiso 1 1 calc R U .
H20B H 1.1353 0.1938 0.2114 0.033 Uiso 1 1 calc R U .
H20C H 1.3031 0.3182 0.2284 0.033 Uiso 1 1 calc R U .

loop_
_atom_site_aniso_label
_atom_site_aniso_U_11
_atom_site_aniso_U_22
_atom_site_aniso_U_33
_atom_site_aniso_U_23
_atom_site_aniso_U_13
_atom_site_aniso_U_12
Fe1 0.01310(18) 0.01405(18) 0.01303(18) -0.00217(13) -0.00197(12) -0.00396(13)
O11 0.0129(6) 0.0160(6) 0.0155(6) -0.0029(5) -0.0023(4) -0.0041(5)
O21 0.0137(6) 0.0164(6) 0.0152(6) -0.0034(5) -0.0029(4) -0.0033(5)
C11 0.0154(8) 0.0177(8) 0.0257(9) -0.0059(7) -0.0014(7) -0.0045(7)
C21 0.0095(8) 0.0154(8) 0.0186(8) -0.0063(7) 0.0032(6) -0.0012(6)
C31 0.0137(8) 0.0154(8) 0.0167(8) -0.0009(6) -0.0002(6) -0.0028(6)
C41 0.0095(7) 0.0178(8) 0.0137(8) -0.0040(6) 0.0015(6) 0.0008(6)
C51 0.0179(9) 0.0259(9) 0.0166(8) -0.0014(7) -0.0032(7) -0.0053(7)
O10 0.0111(6) 0.0197(6) 0.0148(6) -0.0048(5) -0.0025(5) -0.0022(5)
C10 0.0161(8) 0.0226(9) 0.0153(8) -0.0051(7) -0.0026(7) -0.0031(7)
C20 0.0168(9) 0.0288(10) 0.0214(9) -0.0111(8) 0.0011(7) -0.0033(7)

loop_
_atom_type_symbol
_atom_type_description
_atom_type_scat_dispersion_real
_atom_type_scat_dispersion_imag
_atom_type_scat_source
C C 0.0033 0.0016 'International Tables Vol C Tables 4.2.6.8 and 6.1.1.4'
H H 0.0000 0.0000 'International Tables Vol C Tables 4.2.6.8 and 6.1.1.4'
Fe Fe 0.3463 0.8444 'International Tables Vol C Tables 4.2.6.8 and 6.1.1.4'
O O 0.0106 0.0060 'International Tables Vol C Tables 4.2.6.8 and 6.1.1.4'

loop_
_geom_angle_atom_site_label_1
_geom_angle_atom_site_label_2
_geom_angle_atom_site_label_3
_geom_angle
_geom_angle_site_symmetry_1
_geom_angle_site_symmetry_3
O21 Fe1 O21 180.0 . 2_666
O21 Fe1 O11 92.35(4) . 2_666
O21 Fe1 O11 87.65(4) 2_666 2_666
O21 Fe1 O11 87.66(4) . .
O21 Fe1 O11 92.34(4) 2_666 .
O11 Fe1 O11 180.0 2_666 .
O21 Fe1 O10 92.08(4) . 2_666
O21 Fe1 O10 87.92(4) 2_666 2_666
O11 Fe1 O10 91.33(4) 2_666 2_666
O11 Fe1 O10 88.67(4) . 2_666
O21 Fe1 O10 87.92(4) . .
O21 Fe1 O10 92.08(4) 2_666 .
O11 Fe1 O10 88.67(4) 2_666 .
O11 Fe1 O10 91.33(4) . .
O10 Fe1 O10 180.00(4) 2_666 .
C21 O11 Fe1 127.64(11) . .
C41 O21 Fe1 128.39(11) . .
C21 C11 H11A 109.5 . .
C21 C11 H11B 109.5 . .
H11A C11 H11B 109.5 . .
C21 C11 H11C 109.5 . .
H11A C11 H11C 109.5 . .
H11B C11 H11C 109.5 . .
O11 C21 C31 124.74(15) . .
O11 C21 C11 116.38(15) . .
C31 C21 C11 118.88(15) . .
C21 C31 C41 125.85(15) . .
C21 C31 H31 117.1 . .
C41 C31 H31 117.1 . .
O21 C41 C31 125.03(15) . .
O21 C41 C51 116.16(15) . .
C31 C41 C51 118.80(15) . .
C41 C51 H51A 109.5 . .
C41 C51 H51B 109.5 . .
H51A C51 H51B 109.5 . .
C41 C51 H51C 109.5 . .
H51A C51 H51C 109.5 . .
H51B C51 H51C 109.5 . .
C10 O10 Fe1 119.31(10) . .
C10 O10 H10 108.1(16) . .
Fe1 O10 H10 116.4(16) . .
O10 C10 C20 112.07(14) . .
O10 C10 H10A 109.2 . .
C20 C10 H10A 109.2 . .
O10 C10 H10B 109.2 . .
C20 C10 H10B 109.2 . .
H10A C10 H10B 107.9 . .
C10 C20 H20A 109.5 . .
C10 C20 H20B 109.5 . .
H20A C20 H20B 109.5 . .
C10 C20 H20C 109.5 . .
H20A C20 H20C 109.5 . .
H20B C20 H20C 109.5 . .

loop_
_geom_bond_atom_site_label_1
_geom_bond_atom_site_label_2
_geom_bond_distance
_geom_bond_site_symmetry_2
Fe1 O21 2.0353(11) .
Fe1 O21 2.0354(11) 2_666
Fe1 O11 2.0518(11) 2_666
Fe1 O11 2.0518(11) .
Fe1 O10 2.2075(11) 2_666
Fe1 O10 2.2075(11) .
O11 C21 1.273(2) .
O21 C41 1.261(2) .
C11 C21 1.504(2) .
C11 H11A 0.9800 .
C11 H11B 0.9800 .
C11 H11C 0.9800 .
C21 C31 1.391(2) .
C31 C41 1.400(2) .
C31 H31 0.9500 .
C41 C51 1.504(2) .
C51 H51A 0.9800 .
C51 H51B 0.9800 .
C51 H51C 0.9800 .
O10 C10 1.429(2) .
O10 H10 0.837(16) .
C10 C20 1.506(2) .
C10 H10A 0.9900 .
C10 H10B 0.9900 .
C20 H20A 0.9800 .
C20 H20B 0.9800 .
C20 H20C 0.9800 .

loop_
_geom_hbond_atom_site_label_D
_geom_hbond_atom_site_label_H
_geom_hbond_atom_site_label_A
_geom_hbond_distance_DH
_geom_hbond_distance_HA
_geom_hbond_distance_DA
_geom_hbond_angle_DHA
_geom_hbond_site_symmetry_A
O10 H10 O11 0.837(16) 1.951(16) 2.7866(16) 177(2) 1_655

loop_
_geom_torsion_atom_site_label_1
_geom_torsion_atom_site_label_2
_geom_torsion_atom_site_label_3
_geom_torsion_atom_site_label_4
_geom_torsion
Fe1 O11 C21 C31 8.4(2)
Fe1 O11 C21 C11 -172.43(10)
O11 C21 C31 C41 -0.9(3)
C11 C21 C31 C41 180.00(15)
Fe1 O21 C41 C31 -1.7(2)
Fe1 O21 C41 C51 177.53(10)
C21 C31 C41 O21 -2.8(3)
C21 C31 C41 C51 178.00(15)
Fe1 O10 C10 C20 -178.59(10)
